data_7230748
loop_
_publ_author_name
'Yu, Xuan'
'Bai, Hui'
'Wang, Dong'
'Qin, Zhaohai'
'Li, Jia-Qi'
'Fu, Bin'

_publ_section_title
;
 A convenient approach to difluoromethylated all-carbon quaternary centers
 via Ni(ii)-catalyzed enantioselective Michael addition
;
_journal_issue 35
_journal_name_full 'RSC Advances'
_journal_page_first 19402
_journal_paper_doi 10.1039/C8RA02853B
_journal_volume 8
_journal_year 2018
_chemical_formula_sum 'C15 H15 F2 N3 O3'
_chemical_formula_weight 323.30
_space_group_crystal_system orthorhombic
_space_group_IT_number 19
_space_group_name_Hall 'P 2ac 2ab'
_space_group_name_H-M_alt 'P 21 21 21'
_symmetry_space_group_name_Hall 'P 2ac 2ab'
_symmetry_space_group_name_H-M 'P 21 21 21'
_atom_sites_solution_hydrogens geom
_audit_creation_method SHELXL-2014/7
_audit_update_record
;
2018-04-02 deposited with the CCDC.
2018-05-10 downloaded from the CCDC.
;
_cell_angle_alpha 90
_cell_angle_beta 90
_cell_angle_gamma 90
_cell_formula_units_Z 4
_cell_length_a 9.3745(2)
_cell_length_b 11.4530(3)
_cell_length_c 13.8901(3)
_cell_measurement_temperature 293(2)
_cell_volume 1491.33(6)
_computing_structure_refinement 'SHELXL-2014/7 (Sheldrick, 2014)'
_diffrn_ambient_temperature 293(2)
_diffrn_measured_fraction_theta_full 0.999
_diffrn_measured_fraction_theta_max 0.985
_diffrn_radiation_type CuK\a
_diffrn_radiation_wavelength 1.54184
_diffrn_reflns_av_R_equivalents 0.0172
_diffrn_reflns_av_unetI/netI 0.0263
_diffrn_reflns_Laue_measured_fraction_full 0.999
_diffrn_reflns_Laue_measured_fraction_max 0.985
_diffrn_reflns_limit_h_max 10
_diffrn_reflns_limit_h_min -11
_diffrn_reflns_limit_k_max 14
_diffrn_reflns_limit_k_min -13
_diffrn_reflns_limit_l_max 7
_diffrn_reflns_limit_l_min -16
_diffrn_reflns_number 4726
_diffrn_reflns_point_group_measured_fraction_full 0.998
_diffrn_reflns_point_group_measured_fraction_max 0.977
_diffrn_reflns_theta_full 67.684
_diffrn_reflns_theta_max 71.032
_diffrn_reflns_theta_min 5.005
_exptl_absorpt_coefficient_mu 1.015
_exptl_crystal_density_diffrn 1.440
_exptl_crystal_F_000 672
_exptl_crystal_size_max 0.400
_exptl_crystal_size_mid 0.300
_exptl_crystal_size_min 0.250
_refine_diff_density_max 0.175
_refine_diff_density_min -0.274
_refine_diff_density_rms 0.055
_refine_ls_abs_structure_details
;
 Flack x determined using 1117 quotients [(I+)-(I-)]/[(I+)+(I-)]
 (Parsons, Flack and Wagner, Acta Cryst. B69 (2013) 249-259).
;
_refine_ls_abs_structure_Flack -0.06(7)
_refine_ls_extinction_method none
_refine_ls_goodness_of_fit_ref 1.061
_refine_ls_hydrogen_treatment constr
_refine_ls_matrix_type full
_refine_ls_number_parameters 209
_refine_ls_number_reflns 2805
_refine_ls_number_restraints 0
_refine_ls_restrained_S_all 1.061
_refine_ls_R_factor_all 0.0336
_refine_ls_R_factor_gt 0.0329
_refine_ls_shift/su_max 0.001
_refine_ls_shift/su_mean 0.000
_refine_ls_structure_factor_coef Fsqd
_refine_ls_weighting_details 'w=1/[\s^2^(Fo^2^)+(0.0499P)^2^+0.2390P] where P=(Fo^2^+2Fc^2^)/3'
_refine_ls_weighting_scheme calc
_refine_ls_wR_factor_gt 0.0839
_refine_ls_wR_factor_ref 0.0848
_reflns_Friedel_coverage 0.718
_reflns_Friedel_fraction_full 0.996
_reflns_Friedel_fraction_max 0.965
_reflns_number_gt 2743
_reflns_number_total 2805
_reflns_threshold_expression 'I > 2\s(I)'
_cod_data_source_file c8ra02853b2.cif
_cod_data_source_block exp_5098
_cod_original_cell_volume 1491.34(7)
_cod_database_code 7230748
_shelx_shelxl_version_number 2014/7
_shelx_space_group_comment
;
The symmetry employed for this shelxl refinement is uniquely defined
by the following loop, which should always be used as a source of
symmetry information in preference to the above space-group names.
They are only intended as comments.
;
_shelx_estimated_absorpt_t_min 0.687
_shelx_estimated_absorpt_t_max 0.785

loop_
_space_group_symop_operation_xyz
'x, y, z'
'-x+1/2, -y, z+1/2'
'x+1/2, -y+1/2, -z'
'-x, y+1/2, -z+1/2'

loop_
_atom_site_label
_atom_site_type_symbol
_atom_site_fract_x
_atom_site_fract_y
_atom_site_fract_z
_atom_site_U_iso_or_equiv
_atom_site_adp_type
_atom_site_occupancy
_atom_site_site_symmetry_order
_atom_site_calc_flag
_atom_site_refinement_flags_posn
_atom_site_refinement_flags_adp
F1 F 0.25884(16) 0.96909(13) 0.97695(9) 0.0305(3) Uani 1 1 d . .
F2 F 0.19663(15) 1.10688(11) 0.87672(10) 0.0285(3) Uani 1 1 d . .
N3 N -0.0554(2) 0.85784(16) 0.49424(12) 0.0192(4) Uani 1 1 d . .
O1 O 0.14529(18) 0.78895(14) 0.64319(11) 0.0252(4) Uani 1 1 d . .
O2 O -0.0379(2) 0.79752(16) 0.96826(13) 0.0338(4) Uani 1 1 d . .
C6 C -0.0262(2) 0.91689(18) 0.57748(15) 0.0170(4) Uani 1 1 d . .
N1 N -0.0033(2) 0.77080(16) 0.88617(14) 0.0219(4) Uani 1 1 d . .
O3 O -0.08641(18) 0.73562(15) 0.82464(14) 0.0317(4) Uani 1 1 d . .
C3 C 0.1507(2) 0.78542(18) 0.85864(15) 0.0174(4) Uani 1 1 d . .
H3A H 0.1750 0.7291 0.8091 0.021 Uiso 1 1 calc R U
H3B H 0.2105 0.7702 0.9142 0.021 Uiso 1 1 calc R U
C15 C 0.4389(2) 0.8414(2) 0.81724(16) 0.0224(4) Uani 1 1 d . .
H15 H 0.4149 0.7856 0.8631 0.027 Uiso 1 1 calc R U
C4 C 0.0700(2) 0.94822(18) 0.74460(15) 0.0182(4) Uani 1 1 d . .
H4A H -0.0244 0.9441 0.7730 0.022 Uiso 1 1 calc R U
H4B H 0.0877 1.0291 0.7275 0.022 Uiso 1 1 calc R U
C10 C 0.3345(2) 0.91669(19) 0.78290(15) 0.0182(4) Uani 1 1 d . .
N2 N -0.09795(19) 1.01683(16) 0.58240(13) 0.0192(4) Uani 1 1 d . .
C5 C 0.0710(2) 0.87526(18) 0.65315(14) 0.0176(4) Uani 1 1 d . .
C1 C 0.1645(2) 0.9962(2) 0.90588(15) 0.0210(5) Uani 1 1 d . .
H1 H 0.0668 0.9934 0.9310 0.025 Uiso 1 1 calc R U
C12 C 0.5146(3) 1.0077(2) 0.68329(18) 0.0310(5) Uani 1 1 d . .
H12 H 0.5397 1.0644 0.6384 0.037 Uiso 1 1 calc R U
C7 C -0.1747(3) 1.0215(2) 0.49924(16) 0.0251(5) Uani 1 1 d . .
H7 H -0.2352 1.0824 0.4819 0.030 Uiso 1 1 calc R U
C2 C 0.1803(2) 0.91084(18) 0.82082(14) 0.0165(4) Uani 1 1 d . .
C9 C 0.0036(3) 0.7475(2) 0.45937(16) 0.0255(5) Uani 1 1 d . .
H9A H 0.0971 0.7608 0.4334 0.038 Uiso 1 1 calc R U
H9B H -0.0572 0.7163 0.4101 0.038 Uiso 1 1 calc R U
H9C H 0.0096 0.6930 0.5117 0.038 Uiso 1 1 calc R U
C11 C 0.3737(3) 1.0008(2) 0.71563(17) 0.0261(5) Uani 1 1 d . .
H11 H 0.3058 1.0527 0.6921 0.031 Uiso 1 1 calc R U
C8 C -0.1503(3) 0.9242(2) 0.44483(16) 0.0262(5) Uani 1 1 d . .
H8 H -0.1908 0.9068 0.3854 0.031 Uiso 1 1 calc R U
C13 C 0.6165(3) 0.9318(2) 0.71708(19) 0.0313(6) Uani 1 1 d . .
H13 H 0.7099 0.9367 0.6950 0.038 Uiso 1 1 calc R U
C14 C 0.5790(3) 0.8480(2) 0.78411(17) 0.0284(5) Uani 1 1 d . .
H14 H 0.6473 0.7962 0.8071 0.034 Uiso 1 1 calc R U

loop_
_atom_site_aniso_label
_atom_site_aniso_U_11
_atom_site_aniso_U_22
_atom_site_aniso_U_33
_atom_site_aniso_U_23
_atom_site_aniso_U_13
_atom_site_aniso_U_12
F1 0.0341(7) 0.0377(8) 0.0197(6) -0.0059(6) -0.0079(6) -0.0003(7)
F2 0.0375(8) 0.0177(7) 0.0304(7) -0.0052(5) 0.0036(6) -0.0053(6)
N3 0.0220(9) 0.0185(8) 0.0169(8) -0.0008(7) 0.0005(7) -0.0047(8)
O1 0.0276(8) 0.0243(8) 0.0239(7) -0.0055(6) -0.0027(7) 0.0095(7)
O2 0.0344(9) 0.0302(9) 0.0368(10) -0.0009(7) 0.0168(8) -0.0005(8)
C6 0.0161(9) 0.0184(10) 0.0165(9) 0.0010(8) 0.0028(8) -0.0040(8)
N1 0.0196(9) 0.0156(9) 0.0303(10) 0.0025(7) 0.0039(8) 0.0011(7)
O3 0.0194(8) 0.0255(9) 0.0502(10) 0.0008(8) -0.0087(8) -0.0030(7)
C3 0.0138(9) 0.0179(10) 0.0204(9) 0.0017(8) -0.0003(8) 0.0005(8)
C15 0.0193(10) 0.0268(11) 0.0211(10) 0.0009(9) -0.0013(9) -0.0009(9)
C4 0.0206(10) 0.0169(9) 0.0173(9) -0.0010(8) -0.0013(8) 0.0035(8)
C10 0.0193(10) 0.0187(11) 0.0168(9) -0.0045(8) 0.0005(8) -0.0041(9)
N2 0.0170(8) 0.0198(9) 0.0209(8) 0.0019(7) -0.0011(7) 0.0002(7)
C5 0.0168(9) 0.0188(10) 0.0171(9) 0.0003(8) 0.0017(8) -0.0007(8)
C1 0.0232(11) 0.0194(10) 0.0204(10) -0.0038(8) 0.0006(8) -0.0030(9)
C12 0.0356(13) 0.0269(12) 0.0304(11) -0.0014(10) 0.0118(11) -0.0122(11)
C7 0.0239(11) 0.0253(11) 0.0260(11) 0.0028(9) -0.0074(9) 0.0012(10)
C2 0.0180(9) 0.0151(9) 0.0164(9) -0.0009(8) -0.0012(8) 0.0014(8)
C9 0.0331(12) 0.0211(11) 0.0222(10) -0.0053(8) 0.0019(9) -0.0038(10)
C11 0.0286(12) 0.0217(11) 0.0280(11) 0.0018(9) 0.0036(10) -0.0012(10)
C8 0.0292(11) 0.0292(12) 0.0201(10) 0.0017(9) -0.0079(9) -0.0049(11)
C13 0.0209(11) 0.0421(14) 0.0309(12) -0.0125(11) 0.0076(10) -0.0116(11)
C14 0.0188(11) 0.0382(14) 0.0281(11) -0.0042(10) -0.0022(9) -0.0006(10)

loop_
_atom_type_symbol
_atom_type_description
_atom_type_scat_dispersion_real
_atom_type_scat_dispersion_imag
_atom_type_scat_source
C C 0.0181 0.0091 'International Tables Vol C Tables 4.2.6.8 and 6.1.1.4'
H H 0.0000 0.0000 'International Tables Vol C Tables 4.2.6.8 and 6.1.1.4'
F F 0.0727 0.0534 'International Tables Vol C Tables 4.2.6.8 and 6.1.1.4'
N N 0.0311 0.0180 'International Tables Vol C Tables 4.2.6.8 and 6.1.1.4'
O O 0.0492 0.0322 'International Tables Vol C Tables 4.2.6.8 and 6.1.1.4'

loop_
_geom_angle_atom_site_label_1
_geom_angle_atom_site_label_2
_geom_angle_atom_site_label_3
_geom_angle
C8 N3 C6 106.40(19)
C8 N3 C9 124.38(19)
C6 N3 C9 129.19(19)
N2 C6 N3 111.58(18)
N2 C6 C5 123.78(19)
N3 C6 C5 124.64(19)
O2 N1 O3 124.3(2)
O2 N1 C3 117.60(19)
O3 N1 C3 118.04(18)
N1 C3 C2 111.12(16)
N1 C3 H3A 109.4
C2 C3 H3A 109.4
N1 C3 H3B 109.4
C2 C3 H3B 109.4
H3A C3 H3B 108.0
C10 C15 C14 121.1(2)
C10 C15 H15 119.4
C14 C15 H15 119.4
C5 C4 C2 114.67(17)
C5 C4 H4A 108.6
C2 C4 H4A 108.6
C5 C4 H4B 108.6
C2 C4 H4B 108.6
H4A C4 H4B 107.6
C15 C10 C11 118.3(2)
C15 C10 C2 121.13(19)
C11 C10 C2 120.5(2)
C6 N2 C7 104.94(19)
O1 C5 C6 122.46(19)
O1 C5 C4 123.00(18)
C6 C5 C4 114.54(17)
F1 C1 F2 106.46(18)
F1 C1 C2 110.45(18)
F2 C1 C2 109.91(16)
F1 C1 H1 110.0
F2 C1 H1 110.0
C2 C1 H1 110.0
C13 C12 C11 120.7(2)
C13 C12 H12 119.6
C11 C12 H12 119.6
N2 C7 C8 110.4(2)
N2 C7 H7 124.8
C8 C7 H7 124.8
C10 C2 C1 108.97(17)
C10 C2 C4 112.51(17)
C1 C2 C4 106.64(17)
C10 C2 C3 108.86(16)
C1 C2 C3 108.05(16)
C4 C2 C3 111.68(16)
N3 C9 H9A 109.5
N3 C9 H9B 109.5
H9A C9 H9B 109.5
N3 C9 H9C 109.5
H9A C9 H9C 109.5
H9B C9 H9C 109.5
C10 C11 C12 120.3(2)
C10 C11 H11 119.8
C12 C11 H11 119.8
N3 C8 C7 106.69(19)
N3 C8 H8 126.7
C7 C8 H8 126.7
C12 C13 C14 119.5(2)
C12 C13 H13 120.2
C14 C13 H13 120.2
C13 C14 C15 120.0(2)
C13 C14 H14 120.0
C15 C14 H14 120.0

loop_
_geom_bond_atom_site_label_1
_geom_bond_atom_site_label_2
_geom_bond_distance
F1 C1 1.361(3)
F2 C1 1.365(3)
N3 C8 1.356(3)
N3 C6 1.367(3)
N3 C9 1.462(3)
O1 C5 1.217(3)
O2 N1 1.224(3)
C6 N2 1.329(3)
C6 C5 1.470(3)
N1 O3 1.225(3)
N1 C3 1.503(3)
C3 C2 1.555(3)
C3 H3A 0.9700
C3 H3B 0.9700
C15 C10 1.389(3)
C15 C14 1.394(3)
C15 H15 0.9300
C4 C5 1.520(3)
C4 C2 1.540(3)
C4 H4A 0.9700
C4 H4B 0.9700
C10 C11 1.392(3)
C10 C2 1.540(3)
N2 C7 1.362(3)
C1 C2 1.540(3)
C1 H1 0.9800
C12 C13 1.375(4)
C12 C11 1.397(3)
C12 H12 0.9300
C7 C8 1.366(3)
C7 H7 0.9300
C9 H9A 0.9600
C9 H9B 0.9600
C9 H9C 0.9600
C11 H11 0.9300
C8 H8 0.9300
C13 C14 1.382(4)
C13 H13 0.9300
C14 H14 0.9300

loop_
_geom_torsion_atom_site_label_1
_geom_torsion_atom_site_label_2
_geom_torsion_atom_site_label_3
_geom_torsion_atom_site_label_4
_geom_torsion
C8 N3 C6 N2 -0.1(2)
C9 N3 C6 N2 177.8(2)
C8 N3 C6 C5 179.2(2)
C9 N3 C6 C5 -2.8(3)
O2 N1 C3 C2 -87.5(2)
O3 N1 C3 C2 90.9(2)
C14 C15 C10 C11 -1.2(3)
C14 C15 C10 C2 -178.9(2)
N3 C6 N2 C7 -0.3(2)
C5 C6 N2 C7 -179.6(2)
N2 C6 C5 O1 -173.1(2)
N3 C6 C5 O1 7.6(3)
N2 C6 C5 C4 7.3(3)
N3 C6 C5 C4 -171.94(18)
C2 C4 C5 O1 5.1(3)
C2 C4 C5 C6 -175.30(17)
C6 N2 C7 C8 0.6(3)
C15 C10 C2 C1 92.1(2)
C11 C10 C2 C1 -85.5(2)
C15 C10 C2 C4 -149.8(2)
C11 C10 C2 C4 32.5(3)
C15 C10 C2 C3 -25.5(3)
C11 C10 C2 C3 156.9(2)
F1 C1 C2 C10 -58.3(2)
F2 C1 C2 C10 58.9(2)
F1 C1 C2 C4 -179.99(17)
F2 C1 C2 C4 -62.8(2)
F1 C1 C2 C3 59.8(2)
F2 C1 C2 C3 177.00(16)
C5 C4 C2 C10 59.4(2)
C5 C4 C2 C1 178.82(17)
C5 C4 C2 C3 -63.4(2)
N1 C3 C2 C10 -173.54(16)
N1 C3 C2 C1 68.3(2)
N1 C3 C2 C4 -48.7(2)
C15 C10 C11 C12 0.6(3)
C2 C10 C11 C12 178.3(2)
C13 C12 C11 C10 0.1(4)
C6 N3 C8 C7 0.4(2)
C9 N3 C8 C7 -177.6(2)
N2 C7 C8 N3 -0.6(3)
C11 C12 C13 C14 -0.3(4)
C12 C13 C14 C15 -0.2(4)
C10 C15 C14 C13 1.0(4)
